data_7130755
loop_
_publ_author_name
'RAMACHANDRAN, P. Veeraraghavan Veeraghavan'
'Choudhary, Shivani'

_publ_section_title
;
 Monotrifluoroacetoxyborane-amines: Chemoselective reagents for
 challenging reductive aminations
;
_journal_name_full 'Chemical Communications'
_journal_paper_doi 10.1039/D2CC04173A
_journal_year 2022
_chemical_absolute_configuration ukn
_chemical_formula_moiety 'C12 H24 O6, C2 H5 B F3 N O2'
_chemical_formula_sum 'C14 H29 B F3 N O8'
_chemical_formula_weight 407.19
_space_group_crystal_system monoclinic
_space_group_IT_number 9
_space_group_name_Hall 'C -2yc'
_space_group_name_H-M_alt 'C 1 c 1'
_atom_sites_solution_hydrogens mixed
_atom_sites_solution_primary dual
_atom_sites_solution_secondary difmap
_audit_creation_method SHELXL-2018/3
_audit_update_record
;
2022-05-27 deposited with the CCDC.	2022-09-21 downloaded from the CCDC.
;
_cell_angle_alpha 90
_cell_angle_beta 97.311(4)
_cell_angle_gamma 90
_cell_formula_units_Z 4
_cell_length_a 13.3739(17)
_cell_length_b 17.908(2)
_cell_length_c 8.4752(8)
_cell_measurement_reflns_used 2685
_cell_measurement_temperature 150(2)
_cell_measurement_theta_max 30.3300
_cell_measurement_theta_min 2.9287
_cell_volume 2013.3(4)
_computing_cell_refinement 'SAINT V8.40B (Bruker, 2020)'
_computing_data_collection 'Apex4 v2022.10-RC10 (Bruker, 2022)'
_computing_data_reduction 'SAINT V8.40B (Bruker, 2020)'
_computing_structure_refinement
;  
SHELXL-2018/3 (Sheldrick, 2015, 2018), 
SHELXLE Rev1275 (H\"ubschle et al., 2011)
;
_computing_structure_solution 'SHELXT (Sheldrick, 2015)'
_diffrn_ambient_temperature 150(2)
_diffrn_detector_area_resol_mean 7.4074
_diffrn_measured_fraction_theta_full 0.997
_diffrn_measured_fraction_theta_max 0.997
_diffrn_measurement_device_type
;
Bruker AXS D8 Quest diffractometer with PhotonII charge-integrating pixel 
array detector (CPAD)
;
_diffrn_measurement_method 'omega and phi scans'
_diffrn_radiation_monochromator 'Triumph curved graphite crystal'
_diffrn_radiation_type MoK\a
_diffrn_radiation_wavelength 0.71073
_diffrn_reflns_av_R_equivalents 0.0674
_diffrn_reflns_av_unetI/netI 0.0780
_diffrn_reflns_Laue_measured_fraction_full 0.997
_diffrn_reflns_Laue_measured_fraction_max 0.997
_diffrn_reflns_limit_h_max 19
_diffrn_reflns_limit_h_min -18
_diffrn_reflns_limit_k_max 25
_diffrn_reflns_limit_k_min -24
_diffrn_reflns_limit_l_max 12
_diffrn_reflns_limit_l_min -12
_diffrn_reflns_number 14781
_diffrn_reflns_point_group_measured_fraction_full 0.986
_diffrn_reflns_point_group_measured_fraction_max 0.978
_diffrn_reflns_theta_full 25.242
_diffrn_reflns_theta_max 30.524
_diffrn_reflns_theta_min 2.929
_diffrn_source 'fine focus sealed tube X-ray source'
_diffrn_source_current '30 mA'
_diffrn_source_voltage '50 kV'
_exptl_absorpt_coefficient_mu 0.123
_exptl_absorpt_correction_T_max 0.7461
_exptl_absorpt_correction_T_min 0.6680
_exptl_absorpt_correction_type multi-scan
_exptl_absorpt_process_details
;
 SADABS 2016/2: Krause, L., Herbst-Irmer, R., Sheldrick G.M. & Stalke D.,
 J. Appl. Cryst. 48 (2015) 3-10
;
_exptl_crystal_colour colourless
_exptl_crystal_density_diffrn 1.343
_exptl_crystal_description needle
_exptl_crystal_F_000 864
_exptl_crystal_size_max 0.230
_exptl_crystal_size_mid 0.080
_exptl_crystal_size_min 0.060
_refine_diff_density_max 0.375
_refine_diff_density_min -0.259
_refine_diff_density_rms 0.042
_refine_ls_abs_structure_details
;
 Flack x determined using 1367 quotients [(I+)-(I-)]/[(I+)+(I-)]
 (Parsons, Flack and Wagner, Acta Cryst. B69 (2013) 249-259).
;
_refine_ls_abs_structure_Flack 0.1(6)
_refine_ls_extinction_method none
_refine_ls_goodness_of_fit_ref 1.008
_refine_ls_hydrogen_treatment mixed
_refine_ls_matrix_type full
_refine_ls_number_parameters 296
_refine_ls_number_reflns 6002
_refine_ls_number_restraints 123
_refine_ls_restrained_S_all 1.023
_refine_ls_R_factor_all 0.0943
_refine_ls_R_factor_gt 0.0473
_refine_ls_shift/su_max 0.000
_refine_ls_shift/su_mean 0.000
_refine_ls_structure_factor_coef Fsqd
_refine_ls_weighting_details 'w=1/[\s^2^(Fo^2^)+(0.0371P)^2^+0.1497P] where P=(Fo^2^+2Fc^2^)/3'
_refine_ls_weighting_scheme calc
_refine_ls_wR_factor_gt 0.0885
_refine_ls_wR_factor_ref 0.1053
_reflns_Friedel_coverage 0.956
_reflns_Friedel_fraction_full 0.975
_reflns_Friedel_fraction_max 0.958
_reflns_number_gt 3917
_reflns_number_total 6002
_reflns_threshold_expression 'I > 2\s(I)'
_cod_data_source_file d2cc04173a2.cif
_cod_data_source_block TFAB_Ammonia_crown18_0m
_cod_original_sg_symbol_H-M 'C c'
_cod_database_code 7130755
_shelx_shelxl_version_number 2018/3
_shelx_space_group_comment
;
The symmetry employed for this shelxl refinement is uniquely defined
by the following loop, which should always be used as a source of
symmetry information in preference to the above space-group names.
They are only intended as comments.
;
_shelx_estimated_absorpt_t_min 0.972
_shelx_estimated_absorpt_t_max 0.993

loop_
_space_group_symop_operation_xyz
'x, y, z'
'x, -y, z+1/2'
'x+1/2, y+1/2, z'
'x+1/2, -y+1/2, z+1/2'

loop_
_atom_site_label
_atom_site_type_symbol
_atom_site_fract_x
_atom_site_fract_y
_atom_site_fract_z
_atom_site_U_iso_or_equiv
_atom_site_adp_type
_atom_site_occupancy
_atom_site_site_symmetry_order
_atom_site_calc_flag
_atom_site_refinement_flags_posn
_atom_site_refinement_flags_adp
_atom_site_refinement_flags_occupancy
_atom_site_disorder_assembly
_atom_site_disorder_group
C2 C 0.5237(6) 0.5638(4) 0.4599(9) 0.0369(16) Uani 0.724(14) 1 d D U P A 1
F1 F 0.4830(8) 0.4964(4) 0.4596(11) 0.074(2) Uani 0.724(14) 1 d D U P A 1
F2 F 0.5211(6) 0.5844(3) 0.3090(6) 0.0657(17) Uani 0.724(14) 1 d D U P A 1
F3 F 0.6201(4) 0.5523(4) 0.5134(11) 0.086(3) Uani 0.724(14) 1 d D U P A 1
C2B C 0.5282(18) 0.5615(13) 0.478(3) 0.052(5) Uani 0.276(14) 1 d D U P A 2
F1B F 0.4664(17) 0.5126(12) 0.407(3) 0.073(5) Uani 0.276(14) 1 d D U P A 2
F2B F 0.5779(17) 0.5908(6) 0.372(2) 0.071(4) Uani 0.276(14) 1 d D U P A 2
F3B F 0.5971(12) 0.5401(8) 0.595(2) 0.072(4) Uani 0.276(14) 1 d D U P A 2
O1 O 0.51290(19) 0.68433(11) 0.5594(3) 0.0380(5) Uani 1 1 d . . . . .
O2 O 0.4027(3) 0.59824(17) 0.6250(4) 0.0727(10) Uani 1 1 d . . . . .
O3 O 0.37195(17) 0.79760(12) 0.2506(2) 0.0312(5) Uani 1 1 d . . . . .
O4 O 0.28536(16) 0.88848(10) 0.4714(2) 0.0279(5) Uani 1 1 d . . . . .
O5 O 0.41252(17) 0.93479(10) 0.7560(2) 0.0285(5) Uani 1 1 d . . . . .
O6 O 0.62567(17) 0.94568(11) 0.7537(2) 0.0275(4) Uani 1 1 d . . . . .
O7 O 0.70956(17) 0.85995(11) 0.5221(2) 0.0295(5) Uani 1 1 d . . . . .
O8 O 0.57984(17) 0.82871(11) 0.2340(2) 0.0282(5) Uani 1 1 d . . . . .
N1 N 0.4968(2) 0.82073(14) 0.5580(3) 0.0241(5) Uani 1 1 d . . . . .
H1A H 0.457(3) 0.8190(18) 0.463(4) 0.036 Uiso 1 1 d . U . . .
H1B H 0.564(3) 0.8274(19) 0.540(4) 0.036 Uiso 1 1 d . U . . .
H1C H 0.481(3) 0.861(2) 0.602(4) 0.036 Uiso 1 1 d . U . . .
C1 C 0.4719(3) 0.61975(18) 0.5595(4) 0.0333(7) Uani 1 1 d D . . . .
C3 C 0.2699(2) 0.82177(17) 0.2254(4) 0.0327(7) Uani 1 1 d . . . . .
H3A H 0.228324 0.784859 0.159376 0.039 Uiso 1 1 calc R U . . .
H3B H 0.265141 0.870241 0.168787 0.039 Uiso 1 1 calc R U . . .
C4 C 0.2323(3) 0.82980(17) 0.3831(4) 0.0337(7) Uani 1 1 d . . . . .
H4A H 0.159227 0.841116 0.367194 0.040 Uiso 1 1 calc R U . . .
H4B H 0.242290 0.782358 0.442972 0.040 Uiso 1 1 calc R U . . .
C5 C 0.2525(2) 0.89781(17) 0.6224(4) 0.0309(7) Uani 1 1 d . . . . .
H5A H 0.262203 0.850791 0.683861 0.037 Uiso 1 1 calc R U . . .
H5B H 0.179782 0.910386 0.609380 0.037 Uiso 1 1 calc R U . . .
C6 C 0.3122(3) 0.95959(16) 0.7100(4) 0.0310(7) Uani 1 1 d . . . . .
H6A H 0.312489 1.003990 0.640448 0.037 Uiso 1 1 calc R U . . .
H6B H 0.280864 0.973833 0.805367 0.037 Uiso 1 1 calc R U . . .
C7 C 0.4748(3) 0.98969(16) 0.8421(4) 0.0337(7) Uani 1 1 d . . . . .
H7A H 0.444412 1.005557 0.937344 0.040 Uiso 1 1 calc R U . . .
H7B H 0.480794 1.034069 0.774328 0.040 Uiso 1 1 calc R U . . .
C8 C 0.5760(3) 0.95666(18) 0.8907(3) 0.0338(7) Uani 1 1 d . . . . .
H8A H 0.616391 0.990471 0.966223 0.041 Uiso 1 1 calc R U . . .
H8B H 0.568874 0.908281 0.944730 0.041 Uiso 1 1 calc R U . . .
C9 C 0.7168(3) 0.90599(18) 0.7872(4) 0.0334(7) Uani 1 1 d . . . . .
H9A H 0.703065 0.854588 0.821597 0.040 Uiso 1 1 calc R U . . .
H9B H 0.760810 0.930889 0.874359 0.040 Uiso 1 1 calc R U . . .
C10 C 0.7686(2) 0.90354(18) 0.6400(4) 0.0338(7) Uani 1 1 d . . . . .
H10A H 0.776515 0.954811 0.599673 0.041 Uiso 1 1 calc R U . . .
H10B H 0.836459 0.881178 0.665073 0.041 Uiso 1 1 calc R U . . .
C11 C 0.7395(3) 0.86810(17) 0.3676(3) 0.0313(7) Uani 1 1 d . . . . .
H11A H 0.813179 0.860551 0.372675 0.038 Uiso 1 1 calc R U . . .
H11B H 0.723227 0.919033 0.326744 0.038 Uiso 1 1 calc R U . . .
C12 C 0.6851(3) 0.81179(18) 0.2597(4) 0.0337(7) Uani 1 1 d . . . . .
H12A H 0.712583 0.811674 0.156646 0.040 Uiso 1 1 calc R U . . .
H12B H 0.695137 0.761451 0.307345 0.040 Uiso 1 1 calc R U . . .
C13 C 0.5241(3) 0.77126(17) 0.1457(4) 0.0353(8) Uani 1 1 d . . . . .
H13A H 0.527724 0.724645 0.209012 0.042 Uiso 1 1 calc R U . . .
H13B H 0.553519 0.761358 0.046334 0.042 Uiso 1 1 calc R U . . .
C14 C 0.4167(3) 0.79494(18) 0.1068(4) 0.0356(8) Uani 1 1 d . . . . .
H14A H 0.413261 0.844774 0.055873 0.043 Uiso 1 1 calc R U . . .
H14B H 0.379925 0.758975 0.031930 0.043 Uiso 1 1 calc R U . . .
B1 B 0.4770(4) 0.7487(2) 0.6565(4) 0.0373(9) Uani 1 1 d . . . . .
H1D H 0.524(3) 0.7522(19) 0.770(5) 0.045 Uiso 1 1 d . U . . .
H1E H 0.393(3) 0.748(2) 0.662(4) 0.045 Uiso 1 1 d . U . . .

loop_
_atom_site_aniso_label
_atom_site_aniso_U_11
_atom_site_aniso_U_22
_atom_site_aniso_U_33
_atom_site_aniso_U_23
_atom_site_aniso_U_13
_atom_site_aniso_U_12
C2 0.031(3) 0.027(3) 0.051(3) 0.004(3) 0.000(3) 0.003(3)
F1 0.099(5) 0.038(3) 0.088(5) -0.011(2) 0.027(3) -0.023(3)
F2 0.092(5) 0.060(2) 0.049(2) -0.0017(18) 0.026(3) 0.027(3)
F3 0.039(3) 0.084(4) 0.125(5) -0.047(4) -0.020(3) 0.031(3)
C2B 0.046(8) 0.041(8) 0.070(8) 0.004(7) 0.012(8) 0.002(7)
F1B 0.062(7) 0.061(9) 0.092(11) -0.037(7) 0.000(8) -0.004(7)
F2B 0.091(10) 0.047(5) 0.087(9) 0.004(6) 0.058(7) 0.022(6)
F3B 0.051(7) 0.053(5) 0.111(9) 0.018(7) 0.006(7) 0.026(5)
O1 0.0366(14) 0.0268(10) 0.0545(13) 0.0044(9) 0.0210(11) 0.0064(10)
O2 0.080(3) 0.0640(18) 0.084(2) -0.0228(16) 0.0474(19) -0.0300(17)
O3 0.0317(13) 0.0371(11) 0.0240(10) 0.0003(8) 0.0006(9) -0.0022(9)
O4 0.0275(12) 0.0261(9) 0.0305(11) -0.0013(8) 0.0055(8) -0.0074(8)
O5 0.0288(12) 0.0230(9) 0.0344(11) -0.0071(8) 0.0065(9) -0.0012(9)
O6 0.0296(12) 0.0328(10) 0.0202(9) -0.0002(8) 0.0030(8) 0.0000(9)
O7 0.0271(12) 0.0360(10) 0.0260(10) -0.0018(8) 0.0057(8) -0.0004(9)
O8 0.0309(12) 0.0283(9) 0.0262(9) -0.0053(8) 0.0063(8) 0.0034(9)
N1 0.0249(13) 0.0273(11) 0.0204(11) -0.0028(9) 0.0038(9) 0.0018(10)
C1 0.0299(18) 0.0383(16) 0.0311(15) 0.0027(12) 0.0015(13) -0.0031(13)
C3 0.0308(19) 0.0324(15) 0.0324(16) -0.0005(12) -0.0056(13) -0.0097(13)
C4 0.0256(18) 0.0317(14) 0.0430(17) -0.0005(13) 0.0012(14) -0.0094(13)
C5 0.0230(17) 0.0315(15) 0.0394(17) 0.0026(12) 0.0084(13) 0.0006(12)
C6 0.0304(18) 0.0268(14) 0.0387(17) -0.0017(12) 0.0153(14) 0.0045(12)
C7 0.039(2) 0.0312(15) 0.0339(16) -0.0131(12) 0.0170(13) -0.0082(14)
C8 0.037(2) 0.0440(17) 0.0210(14) -0.0077(12) 0.0079(13) -0.0148(15)
C9 0.0322(18) 0.0373(16) 0.0283(15) 0.0000(13) -0.0054(12) -0.0008(14)
C10 0.0226(17) 0.0383(16) 0.0386(17) -0.0038(13) -0.0034(13) 0.0021(13)
C11 0.0285(18) 0.0368(15) 0.0309(15) 0.0034(12) 0.0130(13) 0.0048(13)
C12 0.0358(19) 0.0381(16) 0.0288(15) -0.0020(12) 0.0101(13) 0.0112(14)
C13 0.050(2) 0.0325(15) 0.0247(14) -0.0089(12) 0.0094(13) -0.0038(15)
C14 0.045(2) 0.0407(17) 0.0206(14) -0.0029(12) 0.0009(13) -0.0080(15)
B1 0.046(3) 0.0358(18) 0.0332(18) 0.0092(14) 0.0181(17) 0.0149(17)

loop_
_atom_type_symbol
_atom_type_description
_atom_type_scat_dispersion_real
_atom_type_scat_dispersion_imag
_atom_type_scat_source
C C 0.0033 0.0016 'International Tables Vol C Tables 4.2.6.8 and 6.1.1.4'
H H 0.0000 0.0000 'International Tables Vol C Tables 4.2.6.8 and 6.1.1.4'
B B 0.0013 0.0007 'International Tables Vol C Tables 4.2.6.8 and 6.1.1.4'
N N 0.0061 0.0033 'International Tables Vol C Tables 4.2.6.8 and 6.1.1.4'
O O 0.0106 0.0060 'International Tables Vol C Tables 4.2.6.8 and 6.1.1.4'
F F 0.0171 0.0103 'International Tables Vol C Tables 4.2.6.8 and 6.1.1.4'

loop_
_geom_angle_atom_site_label_1
_geom_angle_atom_site_label_2
_geom_angle_atom_site_label_3
_geom_angle
_geom_angle_site_symmetry_1
_geom_angle_site_symmetry_3
_geom_angle_publ_flag
F1 C2 F2 107.0(6) . . ?
F1 C2 F3 104.0(7) . . ?
F2 C2 F3 106.1(7) . . ?
F1 C2 C1 112.5(7) . . ?
F2 C2 C1 113.0(5) . . ?
F3 C2 C1 113.6(6) . . ?
F2B C2B F1B 108(2) . . ?
F2B C2B F3B 105.4(18) . . ?
F1B C2B F3B 120(2) . . ?
F2B C2B C1 111.6(17) . . ?
F1B C2B C1 110.7(19) . . ?
F3B C2B C1 101.7(15) . . ?
C1 O1 B1 121.1(3) . . ?
C3 O3 C14 112.4(2) . . ?
C5 O4 C4 111.8(2) . . ?
C6 O5 C7 113.2(2) . . ?
C9 O6 C8 112.8(2) . . ?
C11 O7 C10 113.1(2) . . ?
C13 O8 C12 111.5(2) . . ?
B1 N1 H1A 109(2) . . ?
B1 N1 H1B 115(2) . . ?
H1A N1 H1B 109(3) . . ?
B1 N1 H1C 114(2) . . ?
H1A N1 H1C 105(3) . . ?
H1B N1 H1C 105(3) . . ?
O2 C1 O1 130.2(3) . . ?
O2 C1 C2B 116.7(10) . . ?
O1 C1 C2B 112.7(10) . . ?
O2 C1 C2 118.3(4) . . ?
O1 C1 C2 111.5(4) . . ?
O3 C3 C4 108.7(2) . . ?
O3 C3 H3A 109.9 . . ?
C4 C3 H3A 109.9 . . ?
O3 C3 H3B 109.9 . . ?
C4 C3 H3B 109.9 . . ?
H3A C3 H3B 108.3 . . ?
O4 C4 C3 109.8(2) . . ?
O4 C4 H4A 109.7 . . ?
C3 C4 H4A 109.7 . . ?
O4 C4 H4B 109.7 . . ?
C3 C4 H4B 109.7 . . ?
H4A C4 H4B 108.2 . . ?
O4 C5 C6 109.1(3) . . ?
O4 C5 H5A 109.9 . . ?
C6 C5 H5A 109.9 . . ?
O4 C5 H5B 109.9 . . ?
C6 C5 H5B 109.9 . . ?
H5A C5 H5B 108.3 . . ?
O5 C6 C5 109.2(2) . . ?
O5 C6 H6A 109.8 . . ?
C5 C6 H6A 109.8 . . ?
O5 C6 H6B 109.8 . . ?
C5 C6 H6B 109.8 . . ?
H6A C6 H6B 108.3 . . ?
O5 C7 C8 108.6(2) . . ?
O5 C7 H7A 110.0 . . ?
C8 C7 H7A 110.0 . . ?
O5 C7 H7B 110.0 . . ?
C8 C7 H7B 110.0 . . ?
H7A C7 H7B 108.4 . . ?
O6 C8 C7 109.4(2) . . ?
O6 C8 H8A 109.8 . . ?
C7 C8 H8A 109.8 . . ?
O6 C8 H8B 109.8 . . ?
C7 C8 H8B 109.8 . . ?
H8A C8 H8B 108.2 . . ?
O6 C9 C10 109.0(2) . . ?
O6 C9 H9A 109.9 . . ?
C10 C9 H9A 109.9 . . ?
O6 C9 H9B 109.9 . . ?
C10 C9 H9B 109.9 . . ?
H9A C9 H9B 108.3 . . ?
O7 C10 C9 109.0(3) . . ?
O7 C10 H10A 109.9 . . ?
C9 C10 H10A 109.9 . . ?
O7 C10 H10B 109.9 . . ?
C9 C10 H10B 109.9 . . ?
H10A C10 H10B 108.3 . . ?
O7 C11 C12 108.8(3) . . ?
O7 C11 H11A 109.9 . . ?
C12 C11 H11A 109.9 . . ?
O7 C11 H11B 109.9 . . ?
C12 C11 H11B 109.9 . . ?
H11A C11 H11B 108.3 . . ?
O8 C12 C11 110.2(2) . . ?
O8 C12 H12A 109.6 . . ?
C11 C12 H12A 109.6 . . ?
O8 C12 H12B 109.6 . . ?
C11 C12 H12B 109.6 . . ?
H12A C12 H12B 108.1 . . ?
O8 C13 C14 109.6(2) . . ?
O8 C13 H13A 109.8 . . ?
C14 C13 H13A 109.8 . . ?
O8 C13 H13B 109.8 . . ?
C14 C13 H13B 109.8 . . ?
H13A C13 H13B 108.2 . . ?
O3 C14 C13 108.5(2) . . ?
O3 C14 H14A 110.0 . . ?
C13 C14 H14A 110.0 . . ?
O3 C14 H14B 110.0 . . ?
C13 C14 H14B 110.0 . . ?
H14A C14 H14B 108.4 . . ?
O1 B1 N1 104.3(3) . . ?
O1 B1 H1D 110(2) . . ?
N1 B1 H1D 108(2) . . ?
O1 B1 H1E 113.2(18) . . ?
N1 B1 H1E 105.6(18) . . ?
H1D B1 H1E 116(3) . . ?

loop_
_geom_bond_atom_site_label_1
_geom_bond_atom_site_label_2
_geom_bond_distance
_geom_bond_site_symmetry_2
_geom_bond_publ_flag
C2 F1 1.323(8) . ?
C2 F2 1.327(8) . ?
C2 F3 1.327(8) . ?
C2 C1 1.532(8) . ?
C2B F2B 1.29(2) . ?
C2B F1B 1.30(2) . ?
C2B F3B 1.32(2) . ?
C2B C1 1.50(2) . ?
O1 C1 1.280(4) . ?
O1 B1 1.529(4) . ?
O2 C1 1.201(4) . ?
O3 C3 1.422(4) . ?
O3 C14 1.425(4) . ?
O4 C5 1.415(4) . ?
O4 C4 1.426(3) . ?
O5 C6 1.420(4) . ?
O5 C7 1.427(3) . ?
O6 C9 1.409(4) . ?
O6 C8 1.423(4) . ?
O7 C11 1.424(4) . ?
O7 C10 1.425(4) . ?
O8 C13 1.425(4) . ?
O8 C12 1.429(4) . ?
N1 B1 1.577(5) . ?
N1 H1A 0.91(4) . ?
N1 H1B 0.93(4) . ?
N1 H1C 0.86(4) . ?
C3 C4 1.494(5) . ?
C3 H3A 0.9900 . ?
C3 H3B 0.9900 . ?
C4 H4A 0.9900 . ?
C4 H4B 0.9900 . ?
C5 C6 1.504(4) . ?
C5 H5A 0.9900 . ?
C5 H5B 0.9900 . ?
C6 H6A 0.9900 . ?
C6 H6B 0.9900 . ?
C7 C8 1.487(5) . ?
C7 H7A 0.9900 . ?
C7 H7B 0.9900 . ?
C8 H8A 0.9900 . ?
C8 H8B 0.9900 . ?
C9 C10 1.503(5) . ?
C9 H9A 0.9900 . ?
C9 H9B 0.9900 . ?
C10 H10A 0.9900 . ?
C10 H10B 0.9900 . ?
C11 C12 1.488(4) . ?
C11 H11A 0.9900 . ?
C11 H11B 0.9900 . ?
C12 H12A 0.9900 . ?
C12 H12B 0.9900 . ?
C13 C14 1.494(5) . ?
C13 H13A 0.9900 . ?
C13 H13B 0.9900 . ?
C14 H14A 0.9900 . ?
C14 H14B 0.9900 . ?
B1 H1D 1.09(4) . ?
B1 H1E 1.13(4) . ?

loop_
_geom_hbond_atom_site_label_D
_geom_hbond_atom_site_label_H
_geom_hbond_atom_site_label_A
_geom_hbond_distance_DH
_geom_hbond_distance_HA
_geom_hbond_distance_DA
_geom_hbond_angle_DHA
_geom_hbond_site_symmetry_A
_geom_hbond_publ_flag
N1 H1A O3 0.91(4) 2.04(4) 2.940(3) 171(3) . yes
N1 H1A O4 0.91(4) 2.62(4) 3.079(3) 112(3) . yes
N1 H1B O7 0.93(4) 2.06(4) 2.983(3) 170(3) . yes
N1 H1C O5 0.86(4) 2.14(4) 2.957(3) 159(3) . yes
N1 H1C O6 0.86(4) 2.65(4) 3.162(3) 120(3) . yes
C3 H3B F3B^b 0.99 2.77 3.468(16) 128.2 4_464 yes
C5 H5B F3^a 0.99 2.76 3.351(7) 119.1 3_455 yes
C11 H11A O2 0.99 2.65 3.240(4) 118.4 4_564 yes

loop_
_geom_torsion_atom_site_label_1
_geom_torsion_atom_site_label_2
_geom_torsion_atom_site_label_3
_geom_torsion_atom_site_label_4
_geom_torsion
_geom_torsion_site_symmetry_1
_geom_torsion_site_symmetry_2
_geom_torsion_site_symmetry_3
_geom_torsion_site_symmetry_4
_geom_torsion_publ_flag
B1 O1 C1 O2 1.8(6) . . . . ?
B1 O1 C1 C2B -170.9(10) . . . . ?
B1 O1 C1 C2 -177.4(4) . . . . ?
F2B C2B C1 O2 159.7(15) . . . . ?
F1B C2B C1 O2 40(2) . . . . ?
F3B C2B C1 O2 -88.4(16) . . . . ?
F2B C2B C1 O1 -27(2) . . . . ?
F1B C2B C1 O1 -146.6(17) . . . . ?
F3B C2B C1 O1 85.3(16) . . . . ?
F1 C2 C1 O2 0.1(8) . . . . ?
F2 C2 C1 O2 121.4(7) . . . . ?
F3 C2 C1 O2 -117.6(7) . . . . ?
F1 C2 C1 O1 179.4(6) . . . . ?
F2 C2 C1 O1 -59.4(7) . . . . ?
F3 C2 C1 O1 61.6(8) . . . . ?
C14 O3 C3 C4 -174.7(2) . . . . ?
C5 O4 C4 C3 -179.7(2) . . . . ?
O3 C3 C4 O4 65.6(3) . . . . ?
C4 O4 C5 C6 179.2(2) . . . . ?
C7 O5 C6 C5 -179.2(2) . . . . ?
O4 C5 C6 O5 -71.2(3) . . . . ?
C6 O5 C7 C8 177.3(3) . . . . ?
C9 O6 C8 C7 -172.5(2) . . . . ?
O5 C7 C8 O6 69.3(3) . . . . ?
C8 O6 C9 C10 -174.6(2) . . . . ?
C11 O7 C10 C9 166.5(2) . . . . ?
O6 C9 C10 O7 -66.3(3) . . . . ?
C10 O7 C11 C12 171.0(2) . . . . ?
C13 O8 C12 C11 -173.4(2) . . . . ?
O7 C11 C12 O8 67.7(3) . . . . ?
C12 O8 C13 C14 -174.0(3) . . . . ?
C3 O3 C14 C13 178.4(2) . . . . ?
O8 C13 C14 O3 -68.3(3) . . . . ?
C1 O1 B1 N1 -149.2(3) . . . . ?
